data_7112803
loop_
_publ_author_name
'Mart\'i-Rujas, Javier'
'Matsushita, Yoshitaka'
'Izumi, Fujio'
'Fujita, Makoto'
'Kawano, Masaki'

_publ_section_title
;
 Solid-liquid interface synthesis of microcrystalline porous coordination
 networks.
;
_journal_issue 35
_journal_name_full 'Chemical communications (Cambridge, England)'
_journal_page_first 6515
_journal_page_last 6517
_journal_paper_doi 10.1039/c0cc01141j
_journal_volume 46
_journal_year 2010
_chemical_formula_sum 'C42 Br4 Cl2 N13 O2 Zn3'
_chemical_formula_weight 1305.227
_chemical_name_common 'JK3 1G1(saddle-nitro)'
_chemical_name_systematic
;
?
;
_space_group_IT_number 4
_symmetry_cell_setting monoclinic
_symmetry_Int_Tables_number 4
_symmetry_space_group_name_Hall 'P 2yb'
_symmetry_space_group_name_H-M 'P 1 21 1'
_audit_creation_method RIETAN-FP
_cell_angle_alpha 90
_cell_angle_beta 97.429(4)
_cell_angle_gamma 90
_cell_formula_units_Z 2
_cell_length_a 12.941(1)
_cell_length_b 32.046(2)
_cell_length_c 6.1025(4)
_cell_volume 2509.5(3)
_diffrn_ambient_temperature 298
_diffrn_radiation_source SPring-8
_diffrn_radiation_type Synchrotron
_diffrn_radiation_wavelength 1.0
_pd_phase_name JK3_1G1(saddle-nitro)
_refine_ls_R_factor_gt 0.0247
_refine_ls_wR_factor_gt 0.0317
_cod_data_source_file c0cc01141j.txt
_cod_data_source_block JK3_1G1(saddle-nitro)
_cod_depositor_comments
;
The following automatic conversions were performed:

'_symmetry_cell_setting' value 'Monoclinic' changed to 'monoclinic'
according to
/usr/data/users/saulius/automatic-downloads/retrospective/RSC/lib/dictionaries/cif_core.dic
dictionary named 'cif_core.dic' version 2.4.2 from 2011-04-26.

Automatic conversion script
Id: cif_fix_values 2281 2013-09-26 08:29:07Z andrius 
;
_cod_original_cell_volume 2510(1)
_cod_original_sg_symbol_H-M 'P 21 '
_cod_original_formula_sum 'C42 Cl2 Br4 N13 Zn3 O2'
_cod_database_code 7112803

loop_
_symmetry_equiv_pos_as_xyz
'x, y, z'
'-x, y+1/2, -z'

loop_
_atom_site_label
_atom_site_occupancy
_atom_site_fract_x
_atom_site_fract_y
_atom_site_fract_z
_atom_site_thermal_displace_type
_atom_site_B_iso_or_equiv
_atom_site_type_symbol
Zn1 1.0 0.15862 -0.28518 -1.78908 Biso 2.633 Zn
Cl2 1.0 0.30896 -0.28861 -1.91144 Biso 2.633 Cl
Cl3 1.0 -0.00351 -0.28424 -1.96255 Biso 2.633 Cl
N4 1.0 0.17124 -0.32400 -1.50822 Biso 2.633 N
N5 1.0 0.15448 -0.23502 -1.57906 Biso 2.633 N
C6 1.0 0.25440 -0.34627 -1.44401 Biso 2.633 C
C7 1.0 0.08821 -0.33108 -1.39969 Biso 2.633 C
C8 1.0 0.23965 -0.21472 -1.50591 Biso 2.633 C
C9 1.0 0.07089 -0.22856 -1.47149 Biso 2.633 C
C10 1.0 0.26278 -0.37330 -1.27118 Biso 2.633 C
C11 1.0 0.08665 -0.36076 -1.23162 Biso 2.633 C
C12 1.0 0.24740 -0.19066 -1.32161 Biso 2.633 C
C13 1.0 0.07139 -0.20464 -1.28747 Biso 2.633 C
C14 1.0 0.17788 -0.38188 -1.16674 Biso 2.633 C
C15 1.0 0.16269 -0.18480 -1.21208 Biso 2.633 C
C16 1.0 0.19050 -0.41040 -0.97003 Biso 2.633 C
C17 1.0 0.17359 -0.15885 -1.01476 Biso 2.633 C
N18 1.0 0.28781 -0.42571 -0.90630 Biso 2.633 N
N19 1.0 0.10546 -0.41929 -0.87049 Biso 2.633 N
N20 1.0 0.26903 -0.14658 -0.94063 Biso 2.633 N
N21 1.0 0.08880 -0.14879 -0.92813 Biso 2.633 N
C22 1.0 0.29629 -0.44950 -0.72006 Biso 2.633 C
C23 1.0 0.12925 -0.44212 -0.68227 Biso 2.633 C
C24 1.0 0.28094 -0.12572 -0.75293 Biso 2.633 C
C25 1.0 0.11019 -0.12607 -0.74168 Biso 2.633 C
C26 1.0 0.39826 -0.46470 -0.62366 Biso 2.633 C
N27 1.0 0.22084 -0.45741 -0.60024 Biso 2.633 N
C28 1.0 0.04697 -0.45111 -0.54754 Biso 2.633 C
C29 1.0 0.38676 -0.11616 -0.65224 Biso 2.633 C
N30 1.0 0.20545 -0.11416 -0.64026 Biso 2.633 N
C31 1.0 0.02496 -0.11520 -0.61830 Biso 2.633 C
C32 1.0 0.40889 -0.48191 -0.41663 Biso 2.633 C
C33 1.0 0.48446 -0.46131 -0.73113 Biso 2.633 C
C34 1.0 -0.05669 -0.43913 -0.61994 Biso 2.633 C
C35 1.0 0.07604 -0.46578 -0.33076 Biso 2.633 C
C36 1.0 0.40178 -0.09718 -0.44202 Biso 2.633 C
C37 1.0 0.47582 -0.12995 -0.74237 Biso 2.633 C
C38 1.0 -0.07190 -0.13236 -0.67056 Biso 2.633 C
C39 1.0 0.04598 -0.08899 -0.44039 Biso 2.633 C
C40 1.0 0.50519 -0.49329 -0.31179 Biso 2.633 C
C41 1.0 0.58050 -0.47228 -0.61219 Biso 2.633 C
C42 1.0 -0.12781 -0.44479 -0.47719 Biso 2.633 C
C43 1.0 -0.00001 -0.46869 -0.19805 Biso 2.633 C
C44 1.0 0.50335 -0.08935 -0.34011 Biso 2.633 C
C45 1.0 0.57364 -0.12150 -0.62353 Biso 2.633 C
C46 1.0 -0.14520 -0.12063 -0.54227 Biso 2.633 C
C47 1.0 -0.03310 -0.07835 -0.32509 Biso 2.633 C
N48 1.0 0.59358 -0.48756 -0.40396 Biso 2.633 N
N49 1.0 -0.10090 -0.46044 -0.27233 Biso 2.633 N
N50 1.0 0.58942 -0.10058 -0.42958 Biso 2.633 N
N51 1.0 -0.12769 -0.09336 -0.38190 Biso 2.633 N
Zn52 1.0 0.72792 -0.47450 -0.18585 Biso 2.633 Zn
Zn53 1.0 0.73487 -0.10118 -0.23568 Biso 2.633 Zn
Br54 1.0 0.69110 -0.40430 -0.10122 Biso 2.633 Br
Br55 1.0 0.76224 -0.52569 0.09820 Biso 2.633 Br
Br56 1.0 0.73550 -0.16154 -0.00857 Biso 2.633 Br
Br57 1.0 0.77644 -0.04187 -0.00908 Biso 2.633 Br
N58 1.0 0.66494 0.71020 -0.64484 Biso 13.451 N
C59 1.0 0.58672 0.69352 -0.52417 Biso 13.451 C
O60 1.0 0.69186 0.74591 -0.60710 Biso 13.451 O
O61 1.0 0.71799 0.68651 -0.73590 Biso 13.451 O
C62 1.0 0.56648 0.71561 -0.34187 Biso 13.451 C
C63 1.0 0.54009 0.65629 -0.58907 Biso 13.451 C
C64 1.0 0.49950 0.69766 -0.21375 Biso 13.451 C
C65 1.0 0.46634 0.63998 -0.46980 Biso 13.451 C
C66 1.0 0.44910 0.66114 -0.28353 Biso 13.451 C
